data_7028109
loop_
_publ_author_name
'Suenaga, Yusaku'
'Yan, Sheng Gang'
'Wu, Liang Ping'
'Ino, Ichiro'
'Kuroda-Sowa, Takayoshi'
'Maekawa, Masahiko'
'Munakata, Megumu'

_publ_contact_author
;
    ENTER NAME
 ENTER ADDRESS
;
_publ_section_title
;
 Self-assembly of copper(I) and silver(I) complexes with square-grid and
 channel structures
;
_journal_issue 7
_journal_name_full 'Journal of the Chemical Society, Dalton Transactions'
_journal_page_first 1121
_journal_paper_doi 10.1039/a707617g
_journal_year 1998
_chemical_formula_sum 'C12 H12 Cl Cu N4 O4 S4'
_chemical_formula_weight 503.49
_space_group_IT_number 2
_symmetry_cell_setting triclinic
_symmetry_Int_Tables_number 2
_symmetry_space_group_name_Hall '-P 1'
_symmetry_space_group_name_H-M 'P -1'
_audit_creation_date 'Wed Nov  5 17:38:43 1997'
_audit_creation_method 'from TEXRAY.INF file'
_cell_angle_alpha 91.28(1)
_cell_angle_beta 90.60(1)
_cell_angle_gamma 96.25(1)
_cell_formula_units_Z 2
_cell_length_a 7.704(1)
_cell_length_b 16.410(2)
_cell_length_c 7.6300(9)
_cell_measurement_reflns_used 25
_cell_measurement_temperature 296.2
_cell_measurement_theta_max 23.8
_cell_measurement_theta_min 19.4
_cell_volume 958.6(2)
_computing_cell_refinement 'Rigaku/AFC Diffractometer Control'
_computing_data_collection 'Rigaku/AFC Diffractometer Control'
_computing_data_reduction teXsan
_computing_publication_material teXsan
_computing_structure_refinement teXsan
_computing_structure_solution SAPI91
_diffrn_ambient_temperature 296.2
_diffrn_measurement_device 'Rigaku AFC7R'
_diffrn_measurement_method \w-2\q
_diffrn_orient_matrix_UB_11 0.07626
_diffrn_orient_matrix_UB_12 0.00798
_diffrn_orient_matrix_UB_13 0.10721
_diffrn_orient_matrix_UB_21 -0.07607
_diffrn_orient_matrix_UB_22 -0.04411
_diffrn_orient_matrix_UB_23 0.05933
_diffrn_orient_matrix_UB_31 0.07383
_diffrn_orient_matrix_UB_32 -0.04184
_diffrn_orient_matrix_UB_33 -0.04662
_diffrn_radiation_detector 'scintillation counter'
_diffrn_radiation_monochromator graphite
_diffrn_radiation_source 'Rigaku rotating anode'
_diffrn_radiation_type 'Mo K\a'
_diffrn_radiation_wavelength 0.7107
_diffrn_reflns_av_R_equivalents 5.27
_diffrn_reflns_av_sigmaI/netI 0.000
_diffrn_reflns_limit_h_max 10
_diffrn_reflns_limit_h_min 0
_diffrn_reflns_limit_k_max 21
_diffrn_reflns_limit_k_min -21
_diffrn_reflns_limit_l_max 9
_diffrn_reflns_limit_l_min -9
_diffrn_reflns_number 4709
_diffrn_reflns_reduction_process 'Lp corrections applied'
_diffrn_reflns_theta_max 0.00
_diffrn_reflns_theta_min 0.00
_diffrn_standards_decay_% 0.37
_diffrn_standards_interval_count 150
_diffrn_standards_number 3
_exptl_absorpt_coefficient_mu 1.740
_exptl_absorpt_correction_T_max 1.000
_exptl_absorpt_correction_T_min 0.856
_exptl_absorpt_correction_type '\y scans(North,Phillips & Mathews,1968)'
_exptl_crystal_colour colorless
_exptl_crystal_density_diffrn 1.744
_exptl_crystal_density_meas ?
_exptl_crystal_description prismatic
_exptl_crystal_F_000 508.00
_exptl_crystal_size_max 0.300
_exptl_crystal_size_mid 0.300
_exptl_crystal_size_min 0.200
_refine_diff_density_max 0.74
_refine_diff_density_min -0.62
_refine_ls_extinction_method none
_refine_ls_goodness_of_fit_obs 2.710
_refine_ls_hydrogen_treatment noref
_refine_ls_matrix_type full
_refine_ls_number_constraints 0
_refine_ls_number_parameters 235
_refine_ls_number_reflns 3153
_refine_ls_number_restraints 0
_refine_ls_R_factor_obs 0.0500
_refine_ls_shift/esd_max 0.3610
_refine_ls_shift/esd_mean 0.0000
_refine_ls_structure_factor_coef F
_refine_ls_weighting_details 'w = 1/[\s^2^(Fo) + 0.00022|Fo|^2^]'
_refine_ls_weighting_scheme calc
_refine_ls_wR_factor_obs 0.0710
_reflns_number_observed 3153
_reflns_number_total 4380
_reflns_observed_criterion >3.0sigma(I)
_cod_data_source_file g707617sup1.cif
_cod_data_source_block '[Cu(bmmp)2](ClO4)'
_cod_depositor_comments
;
The following automatic conversions were performed:

'_exptl_crystal_density_meas' value 'not measured' was changed to '?'
- the value is perceived as not measured.

Automatic conversion script
Id: cif_fix_values 3008 2015-01-20 13:52:24Z robertas 

The following automatic conversions were performed:

'_refine_ls_weighting_scheme' value 'w = 1/[\s^2^(Fo) +
0.00022|Fo|^2^]' was changed to 'calc'. New tag
'_refine_ls_weighting_details' was created. The value of the new tag
was set to 'w = 1/[\s^2^(Fo) + 0.00022|Fo|^2^]'.

Automatic conversion script
Id: cif_fix_values 3143 2015-03-26 13:38:13Z robertas 
;
_cod_original_sg_symbol_H-M 'P -1       '
_cod_original_formula_sum 'C12 H12 Cl Cu N4 O4 S4 '
_cod_database_code 7028109

loop_
_symmetry_equiv_pos_as_xyz
'   +x,   +y,   +z'
'   -x,   -y,   -z'

loop_
_atom_site_aniso_label
_atom_site_aniso_U_11
_atom_site_aniso_U_22
_atom_site_aniso_U_33
_atom_site_aniso_U_12
_atom_site_aniso_U_13
_atom_site_aniso_U_23
Cu(1) 0.0283(4) 0.0272(4) 0.0283(4) 0.0039(3) 0.0012(3) -0.0001(3)
Cl(1) 0.0327(7) 0.0374(8) 0.0393(8) 0.0040(6) 0.0016(6) -0.0003(6)
S(1) 0.0276(8) 0.0331(9) 0.079(1) -0.0039(6) -0.0021(8) 0.0057(8)
S(2) 0.0275(8) 0.0406(10) 0.115(2) 0.0136(7) -0.0130(9) -0.011(1)
S(3) 0.138(2) 0.040(1) 0.0331(9) 0.017(1) 0.024(1) 0.0117(8)
S(4) 0.083(1) 0.0373(9) 0.0355(9) 0.0000(9) 0.0021(9) -0.0139(7)
O(1) 0.055(4) 0.117(6) 0.101(5) 0.048(4) -0.010(3) -0.010(4)
O(2) 0.061(3) 0.066(4) 0.072(4) 0.007(3) 0.010(3) -0.027(3)
O(3) 0.177(8) 0.131(7) 0.046(4) 0.010(6) -0.001(4) 0.041(4)
O(4) 0.058(4) 0.066(4) 0.142(6) -0.025(3) 0.030(4) -0.036(4)
N(1) 0.023(2) 0.036(3) 0.044(3) -0.001(2) 0.000(2) 0.002(2)
N(2) 0.045(3) 0.029(3) 0.023(2) 0.005(2) 0.000(2) -0.003(2)
N(3) 0.056(3) 0.037(3) 0.027(3) 0.008(2) 0.001(2) 0.005(2)
N(4) 0.029(2) 0.016(2) 0.058(3) 0.001(2) 0.000(2) -0.003(2)
C(1) 0.023(3) 0.033(3) 0.039(3) 0.007(2) -0.001(2) -0.003(3)
C(2) 0.022(2) 0.025(3) 0.034(3) 0.005(2) 0.002(2) 0.001(2)
C(3) 0.029(3) 0.024(3) 0.033(3) 0.005(2) 0.000(2) -0.001(2)
C(4) 0.027(3) 0.026(3) 0.040(3) -0.002(2) 0.003(2) 0.005(2)
C(5) 0.026(3) 0.056(5) 0.092(6) 0.002(3) -0.012(3) -0.008(4)
C(6) 0.051(4) 0.021(4) 0.139(8) 0.010(3) -0.011(5) -0.006(4)
C(7) 0.035(3) 0.023(3) 0.022(3) -0.002(2) -0.001(2) 0.000(2)
C(8) 0.046(3) 0.020(3) 0.025(3) -0.002(2) 0.000(2) -0.003(2)
C(9) 0.032(3) 0.025(3) 0.028(3) 0.002(2) 0.000(2) 0.003(2)
C(10) 0.039(3) 0.030(3) 0.025(3) -0.001(2) -0.002(2) -0.003(2)
C(11) 0.141(9) 0.025(4) 0.060(5) 0.001(4) 0.008(5) 0.017(3)
C(12) 0.137(8) 0.083(6) 0.028(4) 0.057(6) 0.022(4) 0.002(4)

loop_
_atom_site_label
_atom_site_fract_x
_atom_site_fract_y
_atom_site_fract_z
_atom_site_U_iso_or_equiv
_atom_site_thermal_displace_type
_atom_site_calc_flag
_atom_site_occupancy
Cu1 0.25299(9) 0.25259(4) 0.70807(9) 0.0279(2) Uani d 1.00
Cl1 0.7481(2) 0.24696(10) 0.2092(2) 0.0365(4) Uani d 1.00
S1 0.9962(2) 0.5532(1) 0.7330(3) 0.0469(5) Uani d 1.00
S2 0.6185(2) 0.5341(1) 0.7159(3) 0.0608(6) Uani d 1.00
S3 0.1991(4) -0.0354(1) 0.3859(2) 0.0696(7) Uani d 1.00
S4 0.2202(3) -0.0467(1) 0.0074(2) 0.0527(5) Uani d 1.00
O1 0.9031(7) 0.2132(4) 0.2491(9) 0.089(2) Uani d 1.00
O2 0.7197(7) 0.3076(3) 0.3417(7) 0.067(2) Uani d 1.00
O3 0.764(1) 0.2842(5) 0.0463(8) 0.118(3) Uani d 1.00
O4 0.6066(7) 0.1854(4) 0.2057(10) 0.092(2) Uani d 1.00
N1 0.4803(6) 0.3229(3) 0.7143(7) 0.035(1) Uani d 1.00
N2 0.2503(6) 0.1768(3) 0.4983(6) 0.032(1) Uani d 1.00
N3 0.2268(7) 0.1919(3) 0.9318(6) 0.040(1) Uani d 1.00
N4 0.0460(6) 0.3157(3) 0.6883(7) 0.034(1) Uani d 1.00
C1 0.8081(7) 0.4860(4) 0.7249(8) 0.032(1) Uani d 1.00
C2 0.7880(7) 0.4014(3) 0.7165(7) 0.027(1) Uani d 1.00
C3 0.6176(7) 0.3574(3) 0.7162(7) 0.029(1) Uani d 1.00
C4 -0.0689(7) 0.3526(3) 0.6995(8) 0.031(1) Uani d 1.00
C5 1.1721(8) 0.4981(5) 0.797(1) 0.058(2) Uani d 1.00
C6 0.6808(10) 0.6392(4) 0.769(1) 0.070(3) Uani d 1.00
C7 0.2323(7) 0.1013(3) 0.2000(7) 0.027(1) Uani d 1.00
C8 0.2223(8) 0.0166(3) 0.1892(7) 0.031(1) Uani d 1.00
C9 0.2427(7) 0.1432(3) 0.3668(7) 0.028(1) Uani d 1.00
C10 0.2293(7) 0.1515(4) 1.0506(7) 0.032(2) Uani d 1.00
C11 0.238(1) -0.1376(4) 0.340(1) 0.076(3) Uani d 1.00
C12 0.304(1) 0.0111(6) -0.1699(9) 0.079(3) Uani d 1.00
H1 1.1488 0.4736 0.9105 0.0727 Uiso calc 1.00
H2 1.1848 0.4537 0.7154 0.0727 Uiso calc 1.00
H3 1.2785 0.5323 0.8056 0.0727 Uiso calc 1.00
H4 0.7319 0.6450 0.8839 0.0836 Uiso calc 1.00
H5 0.7635 0.6625 0.6871 0.0836 Uiso calc 1.00
H6 0.5808 0.6690 0.7665 0.0836 Uiso calc 1.00
H7 0.4253 0.0345 -0.1443 0.0947 Uiso calc 1.00
H8 0.3083 -0.0218 -0.2742 0.0947 Uiso calc 1.00
H9 0.2398 0.0559 -0.1928 0.0947 Uiso calc 1.00
H10 0.2274 -0.1692 0.4445 0.0896 Uiso calc 1.00
H11 0.1565 -0.1627 0.2549 0.0896 Uiso calc 1.00
H12 0.3536 -0.1396 0.2962 0.0896 Uiso calc 1.00

loop_
_atom_type_symbol
_atom_type_oxidation_number
_atom_type_number_in_cell
_atom_type_scat_dispersion_real
_atom_type_scat_dispersion_imag
_atom_type_scat_source
Cu 0 2 0.320 1.265
;International Tables for Crystallography
(1992, Vol. C, Tables 4.2.6.8 and 6.1.1.1)
;
Cl 0 2 0.148 0.159
;International Tables for Crystallography
(1992, Vol. C, Tables 4.2.6.8 and 6.1.1.1)
;
S 0 8 0.125 0.123
;International Tables for Crystallography
(1992, Vol. C, Tables 4.2.6.8 and 6.1.1.1)
;
O 0 8 0.011 0.006
;International Tables for Crystallography
(1992, Vol. C, Tables 4.2.6.8 and 6.1.1.1)
;
N 0 8 0.006 0.003
;International Tables for Crystallography
(1992, Vol. C, Tables 4.2.6.8 and 6.1.1.1)
;
C 0 24 0.003 0.002
;International Tables for Crystallography
(1992, Vol. C, Tables 4.2.6.8 and 6.1.1.1)
;
H 0 24 0.000 0.000
;International Tables for Crystallography
(1992, Vol. C, Table 6.1.1.2)
;

loop_
_geom_angle_atom_site_label_1
_geom_angle_atom_site_label_2
_geom_angle_atom_site_label_3
_geom_angle
_geom_angle_site_symmetry_1
_geom_angle_site_symmetry_2
_geom_angle_site_symmetry_3
_geom_angle_publ_flag
N(1) Cu(1) N(2) 108.1(2) 1_555 1_555 1_555 yes
N(1) Cu(1) N(3) 108.8(2) 1_555 1_555 1_555 yes
N(1) Cu(1) N(4) 113.6(2) 1_555 1_555 1_555 yes
N(2) Cu(1) N(3) 112.2(2) 1_555 1_555 1_555 yes
N(2) Cu(1) N(4) 107.8(2) 1_555 1_555 1_555 yes
N(3) Cu(1) N(4) 106.5(2) 1_555 1_555 1_555 yes
O(1) Cl(1) O(2) 108.9(4) 1_555 1_555 1_555 yes
O(1) Cl(1) O(3) 109.3(5) 1_555 1_555 1_555 yes
O(1) Cl(1) O(4) 110.1(4) 1_555 1_555 1_555 yes
O(2) Cl(1) O(3) 109.3(4) 1_555 1_555 1_555 yes
O(2) Cl(1) O(4) 109.3(3) 1_555 1_555 1_555 yes
O(3) Cl(1) O(4) 110.0(5) 1_555 1_555 1_555 yes
C(1) S(1) C(5) 108.2(3) 1_555 1_555 1_555 yes
C(1) S(2) C(6) 106.4(3) 1_555 1_555 1_555 yes
C(8) S(3) C(11) 106.9(3) 1_555 1_555 1_555 yes
C(8) S(4) C(12) 108.7(4) 1_555 1_555 1_555 yes
Cu(1) N(1) C(3) 174.2(5) 1_555 1_555 1_555 yes
Cu(1) N(2) C(9) 170.2(5) 1_555 1_555 1_555 yes
Cu(1) N(3) C(10) 170.7(5) 1_555 1_555 1_555 yes
Cu(1) N(4) C(4) 171.3(5) 1_555 1_555 1_555 yes
S(1) C(1) S(2) 113.6(3) 1_555 1_555 1_555 yes
S(1) C(1) C(2) 129.7(4) 1_555 1_555 1_555 yes
S(2) C(1) C(2) 116.7(4) 1_555 1_555 1_555 yes
C(1) C(2) C(3) 120.2(5) 1_555 1_555 1_555 yes
C(1) C(2) C(4) 123.6(5) 1_555 1_555 1_655 yes
C(3) C(2) C(4) 116.1(5) 1_555 1_555 1_655 yes
N(1) C(3) C(2) 179.1(6) 1_555 1_555 1_555 yes
N(4) C(4) C(2) 178.3(6) 1_555 1_555 1_455 yes
S(1) C(5) H(1) 110.1(6) 1_555 1_555 1_555 no
S(1) C(5) H(2) 110.9(6) 1_555 1_555 1_555 no
S(1) C(5) H(3) 111.8(6) 1_555 1_555 1_555 no
H(1) C(5) H(2) 106.6(8) 1_555 1_555 1_555 no
H(1) C(5) H(3) 108.1(7) 1_555 1_555 1_555 no
H(2) C(5) H(3) 109.1(7) 1_555 1_555 1_555 no
S(2) C(6) H(4) 110.2(6) 1_555 1_555 1_555 no
S(2) C(6) H(5) 110.6(7) 1_555 1_555 1_555 no
S(2) C(6) H(6) 110.2(6) 1_555 1_555 1_555 no
H(4) C(6) H(5) 108.7(7) 1_555 1_555 1_555 no
H(4) C(6) H(6) 108.2(9) 1_555 1_555 1_555 no
H(5) C(6) H(6) 108.8(8) 1_555 1_555 1_555 no
C(8) C(7) C(9) 120.6(5) 1_555 1_555 1_555 yes
C(8) C(7) C(10) 123.3(5) 1_555 1_555 1_554 yes
C(9) C(7) C(10) 116.1(5) 1_555 1_555 1_554 yes
S(3) C(8) S(4) 113.9(3) 1_555 1_555 1_555 yes
S(3) C(8) C(7) 116.8(4) 1_555 1_555 1_555 yes
S(4) C(8) C(7) 129.3(4) 1_555 1_555 1_555 yes
N(2) C(9) C(7) 179.5(6) 1_555 1_555 1_555 yes
N(3) C(10) C(7) 179.7(6) 1_555 1_555 1_556 yes
S(3) C(11) H(10) 110.5(7) 1_555 1_555 1_555 no
S(3) C(11) H(11) 110.9(7) 1_555 1_555 1_555 no
S(3) C(11) H(12) 110.5(6) 1_555 1_555 1_555 no
H(10) C(11) H(11) 108.3(8) 1_555 1_555 1_555 no
H(10) C(11) H(12) 108.0(9) 1_555 1_555 1_555 no
H(11) C(11) H(12) 108.5(9) 1_555 1_555 1_555 no
S(4) C(12) H(7) 110.3(6) 1_555 1_555 1_555 no
S(4) C(12) H(8) 111.9(8) 1_555 1_555 1_555 no
S(4) C(12) H(9) 112.1(7) 1_555 1_555 1_555 no
H(7) C(12) H(8) 106.4(8) 1_555 1_555 1_555 no
H(7) C(12) H(9) 106.7(10) 1_555 1_555 1_555 no
H(8) C(12) H(9) 109.1(8) 1_555 1_555 1_555 no

loop_
_geom_bond_atom_site_label_1
_geom_bond_atom_site_label_2
_geom_bond_distance
_geom_bond_site_symmetry_1
_geom_bond_site_symmetry_2
_geom_bond_publ_flag
Cu(1) N(1) 1.989(5) 1_555 1_555 yes
Cu(1) N(2) 2.003(4) 1_555 1_555 yes
Cu(1) N(3) 1.997(5) 1_555 1_555 yes
Cu(1) N(4) 2.000(5) 1_555 1_555 yes
Cl(1) O(1) 1.404(5) 1_555 1_555 yes
Cl(1) O(2) 1.437(5) 1_555 1_555 yes
Cl(1) O(3) 1.398(6) 1_555 1_555 yes
Cl(1) O(4) 1.403(5) 1_555 1_555 yes
S(1) C(1) 1.722(6) 1_555 1_555 yes
S(1) C(5) 1.779(7) 1_555 1_555 yes
S(2) C(1) 1.736(6) 1_555 1_555 yes
S(2) C(6) 1.774(7) 1_555 1_555 yes
S(3) C(8) 1.744(6) 1_555 1_555 yes
S(3) C(11) 1.763(8) 1_555 1_555 yes
S(4) C(8) 1.713(5) 1_555 1_555 yes
S(4) C(12) 1.759(9) 1_555 1_555 yes
N(1) C(3) 1.144(7) 1_555 1_555 yes
N(2) C(9) 1.132(7) 1_555 1_555 yes
N(3) C(10) 1.135(7) 1_555 1_555 yes
N(4) C(4) 1.128(7) 1_555 1_555 yes
C(1) C(2) 1.381(8) 1_555 1_555 yes
C(2) C(3) 1.428(7) 1_555 1_555 yes
C(2) C(4) 1.436(7) 1_555 1_655 yes
C(5) H(1) 0.973 1_555 1_555 no
C(5) H(2) 0.961 1_555 1_555 no
C(5) H(3) 0.943 1_555 1_555 no
C(6) H(4) 0.958 1_555 1_555 no
C(6) H(5) 0.951 1_555 1_555 no
C(6) H(6) 0.957 1_555 1_555 no
C(7) C(8) 1.384(8) 1_555 1_555 yes
C(7) C(9) 1.431(7) 1_555 1_555 yes
C(7) C(10) 1.423(8) 1_555 1_554 yes
C(11) H(10) 0.960 1_555 1_555 no
C(11) H(11) 0.954 1_555 1_555 no
C(11) H(12) 0.958 1_555 1_555 no
C(12) H(7) 0.983 1_555 1_555 no
C(12) H(8) 0.954 1_555 1_555 no
C(12) H(9) 0.950 1_555 1_555 no

loop_
_geom_contact_atom_site_label_1
_geom_contact_atom_site_label_2
_geom_contact_distance
_geom_contact_site_symmetry_1
_geom_contact_site_symmetry_2
S(1) O(2) 3.054(6) 1_555 2_766
S(1) O(3) 3.469(9) 1_555 2_766
S(2) C(5) 3.490(7) 1_555 1_455
S(3) C(12) 3.524(8) 1_555 1_556
S(4) O(4) 3.186(6) 1_555 2_655
S(4) O(1) 3.370(7) 1_555 2_655
O(1) C(9) 3.102(8) 1_555 1_655
O(1) C(10) 3.194(8) 1_555 1_654
O(1) C(7) 3.309(8) 1_555 1_655
O(1) N(2) 3.379(7) 1_555 1_655
O(1) N(3) 3.533(8) 1_555 1_654
O(1) C(11) 3.53(1) 1_555 2_656
O(2) C(3) 3.088(8) 1_555 1_555
O(2) C(4) 3.195(8) 1_555 1_655
O(2) C(2) 3.228(8) 1_555 1_555
O(2) C(6) 3.400(9) 1_555 2_666
O(2) C(5) 3.402(10) 1_555 2_766
O(2) N(1) 3.425(7) 1_555 1_555
O(3) C(3) 3.070(9) 1_555 1_554
O(3) C(4) 3.132(9) 1_555 1_654
O(3) C(2) 3.196(8) 1_555 1_554
O(3) N(1) 3.442(9) 1_555 1_554
O(3) N(4) 3.521(9) 1_555 1_654
O(4) C(7) 3.058(8) 1_555 1_555
O(4) C(9) 3.088(8) 1_555 1_555
O(4) C(10) 3.115(8) 1_555 1_554
O(4) C(12) 3.38(1) 1_555 2_655
O(4) N(2) 3.549(8) 1_555 1_555
O(4) N(3) 3.590(9) 1_555 1_554
N(3) C(7) 2.559(7) 1_555 1_556
N(3) C(12) 3.170(10) 1_555 1_556
N(3) C(9) 3.435(7) 1_555 1_556
N(3) C(8) 3.516(8) 1_555 1_556
N(3) C(6) 3.560(10) 1_555 2_667
N(4) C(2) 2.564(7) 1_555 1_455
N(4) C(5) 3.134(9) 1_555 1_455
N(4) C(3) 3.451(7) 1_555 1_455
N(4) C(11) 3.457(10) 1_555 2_556
N(4) C(1) 3.512(7) 1_555 1_455
C(4) C(5) 2.937(9) 1_555 1_455
C(10) C(12) 2.935(10) 1_555 1_556
